data_7720887
loop_
_publ_author_name
'Huang, Yen-Han'
'Chen, Guan-Ruei'
'Lee, Chi-Shen'

_publ_section_title
;
 Layered mixed-anion chalcohalides
 Pb<sub>4</sub>Sb<sub>4</sub>Q<sub>9</sub>Cl<sub>2</sub> (Q = S, Se):
 puckered 2D frameworks, indirect band gaps, and low thermal conductivity.
;
_journal_issue 18
_journal_name_full 'Dalton transactions (Cambridge, England : 2003)'
_journal_page_first 7381
_journal_page_last 7391
_journal_paper_doi 10.1039/d6dt00115g
_journal_volume 55
_journal_year 2026
_chemical_formula_sum 'Cl2 Pb4 Sb4 Se9'
_chemical_formula_weight 2097.30
_chemical_melting_point 793
_chemical_name_systematic Pb4Sb4Se9Cl2
_space_group_crystal_system orthorhombic
_space_group_IT_number 55
_space_group_name_Hall '-P 2 2ab'
_space_group_name_H-M_alt 'P b a m'
_atom_sites_solution_primary direct
_atom_sites_solution_secondary difmap
_audit_block_doi 10.25505/fiz.icsd.cc2qd1x3
_audit_update_record
;
2026-03-19 deposited with the CCDC.	2026-04-14 downloaded from the CCDC.
;
_cell_angle_alpha 90
_cell_angle_beta 90
_cell_angle_gamma 90
_cell_formula_units_Z 2
_cell_length_a 15.398(6)
_cell_length_b 16.093(7)
_cell_length_c 4.1760(19)
_cell_measurement_reflns_used 1044
_cell_measurement_temperature 296.(2)
_cell_measurement_theta_max 25.02
_cell_measurement_theta_min 1.83
_cell_volume 1034.8(8)
_computing_structure_refinement 'SHELXL-97 (Sheldrick, 2008)'
_computing_structure_solution 'SHELXS-97 (Sheldrick, 2008)'
_diffrn_ambient_temperature 296.(2)
_diffrn_detector_area_resol_mean 8.3333
_diffrn_measured_fraction_theta_full 0.998
_diffrn_measured_fraction_theta_max 0.998
_diffrn_measurement_device_type 'CCD area detector'
_diffrn_measurement_method 'profile data from phi and omega scans'
_diffrn_radiation_monochromator graphite
_diffrn_radiation_type 'Mo K\a'
_diffrn_radiation_wavelength 0.71073
_diffrn_reflns_av_R_equivalents 0.0411
_diffrn_reflns_av_sigmaI/netI 0.0278
_diffrn_reflns_limit_h_max 18
_diffrn_reflns_limit_h_min -15
_diffrn_reflns_limit_k_max 19
_diffrn_reflns_limit_k_min -18
_diffrn_reflns_limit_l_max 4
_diffrn_reflns_limit_l_min -4
_diffrn_reflns_number 4700
_diffrn_reflns_theta_full 25.02
_diffrn_reflns_theta_max 25.02
_diffrn_reflns_theta_min 1.83
_diffrn_source 'fine-focus sealed X-ray tube'
_diffrn_source_type 'Bruker Mo microfocus source'
_exptl_absorpt_coefficient_mu 53.618
_exptl_absorpt_correction_T_max 0.75
_exptl_absorpt_correction_T_min 0.41
_exptl_absorpt_correction_type multi-scan
_exptl_absorpt_process_details 'SADABS V2012/1 (Bruker AXS Inc.)'
_exptl_crystal_colour grey-black
_exptl_crystal_density_diffrn 6.731
_exptl_crystal_density_method 'not measured'
_exptl_crystal_description needle
_exptl_crystal_F_000 1744
_exptl_crystal_recrystallization_method 'Solid State Reaction'
_exptl_crystal_size_max 0.1
_exptl_crystal_size_mid 0.05
_exptl_crystal_size_min 0.02
_refine_diff_density_max 2.936
_refine_diff_density_min -3.290
_refine_ls_extinction_coef 0.00106(14)
_refine_ls_extinction_method SHELXL
_refine_ls_goodness_of_fit_ref 1.182
_refine_ls_matrix_type full
_refine_ls_number_parameters 69
_refine_ls_number_reflns 1044
_refine_ls_number_restraints 0
_refine_ls_restrained_S_all 1.182
_refine_ls_R_factor_all 0.0453
_refine_ls_R_factor_gt 0.0371
_refine_ls_shift/su_max 0.000
_refine_ls_shift/su_mean 0.000
_refine_ls_structure_factor_coef Fsqd
_refine_ls_weighting_details 'calc w=1/[\s^2^(Fo^2^)+(0.0548P)^2^+35.7087P] where P=(Fo^2^+2Fc^2^)/3'
_refine_ls_weighting_scheme calc
_refine_ls_wR_factor_gt 0.1080
_refine_ls_wR_factor_ref 0.1144
_reflns_number_gt 894
_reflns_number_total 1044
_reflns_threshold_expression >2sigma(I)
_cod_data_source_file d6dt00115g2.cif
_cod_data_source_block I_CCDC1
_cod_depositor_comments 'Adding full bibliography for 7720886--7720887.cif.'
_cod_original_cell_volume 1034.8(7)
_cod_database_code 7720887

loop_
_space_group_symop_operation_xyz
'x, y, z'
'-x, -y, z'
'-x+1/2, y+1/2, -z'
'x+1/2, -y+1/2, -z'
'-x, -y, -z'
'x, y, -z'
'x-1/2, -y-1/2, z'
'-x-1/2, y-1/2, z'

loop_
_atom_site_type_symbol
_atom_site_label
_atom_site_fract_x
_atom_site_fract_y
_atom_site_fract_z
_atom_site_U_iso_or_equiv
_atom_site_adp_type
_atom_site_calc_flag
_atom_site_refinement_flags
_atom_site_occupancy
_atom_site_disorder_assembly
_atom_site_disorder_group
Pb Pb1 0.73606(7) -0.18012(6) 0.5 0.0301(3) Uani d S 1 . .
Pb Pb2 0.87686(7) 0.07052(5) 0.5 0.0286(3) Uani d S 1 . .
Sb Sb1 0.62110(13) 0.02087(12) -0.046(3) 0.027(2) Uani d P 0.5 . .
Sb Sb2 0.48677(12) -0.22966(12) -0.041(4) 0.025(3) Uani d P 0.5 . .
Se Se1 0.77168(13) -0.05222(12) 0 0.0169(5) Uani d S 1 . .
Se Se2 0.64225(13) -0.29328(12) 0 0.0150(5) Uani d S 1 . .
Se Se3 0.56487(14) -0.10331(14) 0.5 0.0203(5) Uani d SP 0.93 . .
Cl Cl2 0.56487(14) -0.10331(14) 0.5 0.0203(5) Uani d SP 0.07 . .
Se Se4 0.94311(15) -0.16588(14) 0.5 0.0213(6) Uani d SP 0.87 . .
Cl Cl3 0.94311(15) -0.16588(14) 0.5 0.0213(6) Uani d SP 0.13 . .
Se Se5 0.68398(16) 0.12298(15) 0.5 0.0223(6) Uani d SP 0.75 . .
Cl Cl4 0.68398(16) 0.12298(15) 0.5 0.0223(6) Uani d SP 0.25 . .
Cl Cl1 0 0 0 0.0215(16) Uani d S 1 . .

loop_
_atom_site_aniso_label
_atom_site_aniso_U_11
_atom_site_aniso_U_22
_atom_site_aniso_U_33
_atom_site_aniso_U_12
_atom_site_aniso_U_13
_atom_site_aniso_U_23
Pb1 0.0331(6) 0.0338(6) 0.0234(6) -0.0042(4) 0 0
Pb2 0.0391(6) 0.0268(5) 0.0199(5) 0.0054(4) 0 0
Sb1 0.0232(9) 0.0273(9) 0.032(7) 0.0020(7) 0.0030(13) 0.0059(14)
Sb2 0.0188(9) 0.0262(9) 0.029(8) 0.0029(7) -0.0063(16) -0.013(2)
Se1 0.0146(11) 0.0163(10) 0.0197(11) -0.0007(8) 0 0
Se2 0.0138(10) 0.0151(10) 0.0161(11) -0.0010(8) 0 0
Se3 0.0166(11) 0.0219(11) 0.0224(12) 0.0046(9) 0 0
Cl2 0.0166(11) 0.0219(11) 0.0224(12) 0.0046(9) 0 0
Se4 0.0135(12) 0.0183(11) 0.0322(14) -0.0005(9) 0 0
Cl3 0.0135(12) 0.0183(11) 0.0322(14) -0.0005(9) 0 0
Se5 0.0156(12) 0.0174(12) 0.0337(15) -0.0012(10) 0 0
Cl4 0.0156(12) 0.0174(12) 0.0337(15) -0.0012(10) 0 0
Cl1 0.015(3) 0.024(4) 0.025(4) 0.008(3) 0 0

loop_
_atom_type_symbol
_atom_type_description
_atom_type_scat_dispersion_real
_atom_type_scat_dispersion_imag
_atom_type_scat_source
Cl Cl 0.1484 0.1585 'International Tables Vol C Tables 4.2.6.8 and 6.1.1.4'
Se Se -0.0929 2.2259 'International Tables Vol C Tables 4.2.6.8 and 6.1.1.4'
Sb Sb -0.5866 1.5461 'International Tables Vol C Tables 4.2.6.8 and 6.1.1.4'
Pb Pb -3.3944 10.1111 'International Tables Vol C Tables 4.2.6.8 and 6.1.1.4'

loop_
_geom_angle_atom_site_label_1
_geom_angle_atom_site_label_2
_geom_angle_atom_site_label_3
_geom_angle_site_symmetry_1
_geom_angle_site_symmetry_3
_geom_angle
_geom_angle_publ_flag
Se3 Pb1 Se1 . 1_556 82.73(6) ?
Se3 Pb1 Se1 . . 82.73(6) ?
Se1 Pb1 Se1 1_556 . 88.86(7) ?
Se3 Pb1 Se2 . 1_556 80.15(6) ?
Se1 Pb1 Se2 1_556 1_556 91.11(5) ?
Se1 Pb1 Se2 . 1_556 162.74(7) ?
Se3 Pb1 Se2 . . 80.15(6) ?
Se1 Pb1 Se2 1_556 . 162.74(7) ?
Se1 Pb1 Se2 . . 91.11(5) ?
Se2 Pb1 Se2 1_556 . 83.87(6) ?
Se3 Pb1 Se4 . . 150.77(7) ?
Se1 Pb1 Se4 1_556 . 76.53(5) ?
Se1 Pb1 Se4 . . 76.53(5) ?
Se2 Pb1 Se4 1_556 . 120.19(5) ?
Se2 Pb1 Se4 . . 120.19(5) ?
Cl1 Pb2 Cl1 1_656 1_655 86.75(4) ?
Cl1 Pb2 Se2 1_656 3_656 81.83(4) ?
Cl1 Pb2 Se2 1_655 3_656 143.21(5) ?
Cl1 Pb2 Se2 1_656 3_655 143.21(5) ?
Cl1 Pb2 Se2 1_655 3_655 81.83(4) ?
Se2 Pb2 Se2 3_656 3_655 86.71(7) ?
Cl1 Pb2 Se5 1_656 . 134.59(3) ?
Cl1 Pb2 Se5 1_655 . 134.59(3) ?
Se2 Pb2 Se5 3_656 . 73.14(5) ?
Se2 Pb2 Se5 3_655 . 73.14(5) ?
Cl1 Pb2 Se4 1_656 5_756 68.60(4) ?
Cl1 Pb2 Se4 1_655 5_756 68.60(4) ?
Se2 Pb2 Se4 3_656 5_756 74.67(5) ?
Se2 Pb2 Se4 3_655 5_756 74.67(5) ?
Se5 Pb2 Se4 . 5_756 135.16(7) ?
Sb1 Sb1 Se1 6 . 85.8(3) ?
Sb1 Sb1 Cl4 6 1_554 134.8(2) ?
Se1 Sb1 Cl4 . 1_554 90.4(2) ?
Sb1 Sb1 Se5 6 1_554 134.8(2) ?
Se1 Sb1 Se5 . 1_554 90.4(2) ?
Cl4 Sb1 Se5 1_554 1_554 0.00(13) ?
Sb1 Sb1 Se3 6 1_554 131.1(2) ?
Se1 Sb1 Se3 . 1_554 90.14(18) ?
Cl4 Sb1 Se3 1_554 1_554 93.8(4) ?
Se5 Sb1 Se3 1_554 1_554 93.8(4) ?
Sb1 Sb1 Cl2 6 1_554 131.1(2) ?
Se1 Sb1 Cl2 . 1_554 90.14(18) ?
Cl4 Sb1 Cl2 1_554 1_554 93.8(4) ?
Se5 Sb1 Cl2 1_554 1_554 93.8(4) ?
Se3 Sb1 Cl2 1_554 1_554 0.00(11) ?
Sb1 Sb1 Se5 6 . 39.93(17) ?
Se1 Sb1 Se5 . . 84.5(2) ?
Cl4 Sb1 Se5 1_554 . 94.92(10) ?
Se5 Sb1 Se5 1_554 . 94.92(10) ?
Se3 Sb1 Se5 1_554 . 169.7(3) ?
Cl2 Sb1 Se5 1_554 . 169.7(3) ?
Sb2 Sb2 Se2 6 . 86.2(4) ?
Sb2 Sb2 Cl3 6 7_554 136.6(2) ?
Se2 Sb2 Cl3 . 7_554 91.8(3) ?
Sb2 Sb2 Se4 6 7_554 136.6(2) ?
Se2 Sb2 Se4 . 7_554 91.8(3) ?
Cl3 Sb2 Se4 7_554 7_554 0.00(7) ?
Sb2 Sb2 Cl3 6 7 38.7(2) ?
Se2 Sb2 Cl3 . 7 86.2(3) ?
Cl3 Sb2 Cl3 7_554 7 97.92(10) ?
Se4 Sb2 Cl3 7_554 7 97.92(10) ?
Sb2 Sb2 Se4 6 7 38.7(2) ?
Se2 Sb2 Se4 . 7 86.2(3) ?
Cl3 Sb2 Se4 7_554 7 97.92(10) ?
Se4 Sb2 Se4 7_554 7 97.92(10) ?
Cl3 Sb2 Se4 7 7 0.00(7) ?
Sb2 Sb2 Se3 6 1_554 129.1(3) ?
Se2 Sb2 Se3 . 1_554 86.6(2) ?
Cl3 Sb2 Se3 7_554 1_554 94.0(5) ?
Se4 Sb2 Se3 7_554 1_554 94.0(5) ?
Cl3 Sb2 Se3 7 1_554 166.3(4) ?
Se4 Sb2 Se3 7 1_554 166.3(4) ?
Sb1 Se1 Sb1 . 6 8.4(6) ?
Sb1 Se1 Pb1 . . 101.5(2) ?
Sb1 Se1 Pb1 6 . 95.5(2) ?
Sb1 Se1 Pb1 . 1_554 95.5(2) ?
Sb1 Se1 Pb1 6 1_554 101.5(2) ?
Pb1 Se1 Pb1 . 1_554 88.86(7) ?
Sb2 Se2 Sb2 6 . 7.6(7) ?
Sb2 Se2 Pb2 6 3_645 103.8(3) ?
Sb2 Se2 Pb2 . 3_645 98.6(3) ?
Sb2 Se2 Pb2 6 3_646 98.6(3) ?
Sb2 Se2 Pb2 . 3_646 103.8(3) ?
Pb2 Se2 Pb2 3_645 3_646 86.71(7) ?
Sb2 Se2 Pb1 6 1_554 103.9(3) ?
Sb2 Se2 Pb1 . 1_554 98.7(3) ?
Pb2 Se2 Pb1 3_645 1_554 90.34(4) ?
Pb2 Se2 Pb1 3_646 1_554 157.44(8) ?
Sb2 Se2 Pb1 6 . 98.7(3) ?
Sb2 Se2 Pb1 . . 103.9(3) ?
Pb2 Se2 Pb1 3_645 . 157.44(8) ?
Pb2 Se2 Pb1 3_646 . 90.34(4) ?
Pb1 Se2 Pb1 1_554 . 83.87(6) ?
Sb1 Se3 Sb1 1_556 6 82.1(4) ?
Sb1 Se3 Pb1 1_556 . 91.28(7) ?
Sb1 Se3 Pb1 6 . 91.28(7) ?
Sb1 Se3 Sb2 1_556 6 174.15(14) ?
Sb1 Se3 Sb2 6 6 99.6(3) ?
Pb1 Se3 Sb2 . 6 94.25(7) ?
Sb1 Se3 Sb2 1_556 1_556 99.6(3) ?
Sb1 Se3 Sb2 6 1_556 174.15(14) ?
Pb1 Se3 Sb2 . 1_556 94.25(7) ?
Sb2 Se3 Sb2 6 1_556 78.1(5) ?
Sb2 Se4 Sb2 4_545 7_656 93.2(5) ?
Sb2 Se4 Sb2 4_545 7_655 4.7(4) ?
Sb2 Se4 Sb2 7_656 7_655 97.92(10) ?
Sb2 Se4 Sb2 4_545 4_546 97.92(10) ?
Sb2 Se4 Sb2 7_656 4_546 4.7(4) ?
Sb2 Se4 Sb2 7_655 4_546 102.6(4) ?
Sb2 Se4 Pb2 4_545 5_756 94.92(8) ?
Sb2 Se4 Pb2 7_656 5_756 94.92(8) ?
Sb2 Se4 Pb2 7_655 5_756 94.48(7) ?
Sb2 Se4 Pb2 4_546 5_756 94.48(7) ?
Sb2 Se4 Pb1 4_545 . 102.04(9) ?
Sb2 Se4 Pb1 7_656 . 102.04(9) ?
Sb2 Se4 Pb1 7_655 . 100.95(8) ?
Sb2 Se4 Pb1 4_546 . 100.95(8) ?
Pb2 Se4 Pb1 5_756 . 155.14(8) ?
Sb1 Se5 Sb1 6 1_556 89.7(4) ?
Sb1 Se5 Sb1 6 6_556 94.92(10) ?
Sb1 Se5 Sb1 1_556 6_556 5.2(4) ?
Sb1 Se5 Sb1 6 . 5.2(4) ?
Sb1 Se5 Sb1 1_556 . 94.92(10) ?
Sb1 Se5 Sb1 6_556 . 100.1(3) ?
Sb1 Se5 Pb2 6 . 100.32(9) ?
Sb1 Se5 Pb2 1_556 . 100.32(9) ?
Sb1 Se5 Pb2 6_556 . 99.34(8) ?
Sb1 Se5 Pb2 . . 99.34(8) ?
Pb2 Cl1 Pb2 5_656 1_454 180.00(4) ?
Pb2 Cl1 Pb2 5_656 1_455 93.25(4) ?
Pb2 Cl1 Pb2 1_454 1_455 86.75(4) ?
Pb2 Cl1 Pb2 5_656 5_655 86.75(4) ?
Pb2 Cl1 Pb2 1_454 5_655 93.25(4) ?
Pb2 Cl1 Pb2 1_455 5_655 180.00(3) ?

loop_
_geom_bond_atom_site_label_1
_geom_bond_atom_site_label_2
_geom_bond_site_symmetry_2
_geom_bond_distance
_geom_bond_publ_flag
Pb1 Se3 . 2.911(3) ?
Pb1 Se1 1_556 2.9828(18) ?
Pb1 Se1 . 2.9828(18) ?
Pb1 Se2 1_556 3.1245(18) ?
Pb1 Se2 . 3.1245(18) ?
Pb1 Se4 . 3.197(3) ?
Pb2 Cl1 1_656 3.0402(11) ?
Pb2 Cl1 1_655 3.0402(11) ?
Pb2 Se2 3_656 3.0416(18) ?
Pb2 Se2 3_655 3.0416(18) ?
Pb2 Se5 . 3.088(3) ?
Pb2 Se4 5_756 3.169(3) ?
Sb1 Sb1 6 0.38(3) ?
Sb1 Se1 . 2.607(3) ?
Sb1 Cl4 1_554 2.690(10) ?
Sb1 Se5 1_554 2.690(10) ?
Sb1 Se3 1_554 2.889(9) ?
Sb1 Cl2 1_554 2.889(9) ?
Sb1 Se5 . 2.971(10) ?
Sb2 Sb2 6 0.34(3) ?
Sb2 Se2 . 2.609(3) ?
Sb2 Cl3 7_554 2.636(12) ?
Sb2 Se4 7_554 2.636(12) ?
Sb2 Cl3 7 2.896(13) ?
Sb2 Se4 7 2.896(13) ?
Sb2 Se3 1_554 3.042(10) ?
Se1 Sb1 6 2.607(3) ?
Se1 Pb1 1_554 2.9828(18) ?
Se2 Sb2 6 2.609(3) ?
Se2 Pb2 3_645 3.0415(18) ?
Se2 Pb2 3_646 3.0415(18) ?
Se2 Pb1 1_554 3.1245(18) ?
Se3 Sb1 1_556 2.889(9) ?
Se3 Sb1 6 2.889(9) ?
Se3 Sb2 6 3.042(10) ?
Se3 Sb2 1_556 3.042(10) ?
Se4 Sb2 4_545 2.636(12) ?
Se4 Sb2 7_656 2.636(12) ?
Se4 Sb2 7_655 2.896(13) ?
Se4 Sb2 4_546 2.896(13) ?
Se4 Pb2 5_756 3.168(3) ?
Se5 Sb1 6 2.690(10) ?
Se5 Sb1 1_556 2.690(10) ?
Se5 Sb1 6_556 2.971(10) ?
Cl1 Pb2 5_656 3.0402(11) ?
Cl1 Pb2 1_454 3.0402(11) ?
Cl1 Pb2 1_455 3.0402(11) ?
Cl1 Pb2 5_655 3.0402(11) ?
